data_2220043
loop_
_publ_author_name
'Li, Li-Min'
'Jian, Fang-Fang'

_publ_section_title
;
 <i>N</i>'-(4-Bromobenzylidene)isonicotinohydrazide
;
_journal_coeditor_code AT2659
_journal_issue 12
_journal_name_full 'Acta Crystallographica Section E'
_journal_page_first o2320
_journal_paper_doi 10.1107/S1600536808036271
_journal_volume 64
_journal_year 2008
_chemical_formula_iupac 'C13 H10 Br N3 O'
_chemical_formula_moiety 'C13 H10 Br N3 O'
_chemical_formula_sum 'C13 H10 Br N3 O'
_chemical_formula_weight 304.15
_chemical_name_systematic
;
<i>N</i>'-(4-Bromobenzylidene)isonicotinohydrazide
;
_space_group_IT_number 14
_symmetry_cell_setting monoclinic
_symmetry_space_group_name_Hall '-P 2ybc'
_symmetry_space_group_name_H-M 'P 1 21/c 1'
_atom_sites_solution_hydrogens geom
_atom_sites_solution_primary direct
_atom_sites_solution_secondary difmap
_audit_creation_method SHELXL-97
_cell_angle_alpha 90.00
_cell_angle_beta 95.512(9)
_cell_angle_gamma 90.00
_cell_formula_units_Z 4
_cell_length_a 18.715(9)
_cell_length_b 6.517(3)
_cell_length_c 10.126(5)
_cell_measurement_reflns_used 2167
_cell_measurement_temperature 273(2)
_cell_measurement_theta_max 24.29
_cell_measurement_theta_min 3.31
_cell_volume 1229.3(10)
_computing_cell_refinement 'SAINT (Bruker, 1997)'
_computing_data_collection 'SMART (Bruker, 1997)'
_computing_data_reduction 'SAINT (Bruker, 1997)'
_computing_molecular_graphics 'SHELXTL (Sheldrick, 2008)'
_computing_publication_material 'SHELXTL (Sheldrick, 2008)'
_computing_structure_refinement 'SHELXL97 (Sheldrick, 2008)'
_computing_structure_solution 'SHELXS97 (Sheldrick, 2008)'
_diffrn_ambient_temperature 273(2)
_diffrn_measured_fraction_theta_full 0.970
_diffrn_measured_fraction_theta_max 0.970
_diffrn_measurement_device_type 'Bruker SMART CCD area-detector'
_diffrn_measurement_method '\f and \w'
_diffrn_radiation_monochromator graphite
_diffrn_radiation_source 'fine-focus sealed tube'
_diffrn_radiation_type MoK\a
_diffrn_radiation_wavelength 0.71073
_diffrn_reflns_av_R_equivalents 0.0335
_diffrn_reflns_av_sigmaI/netI 0.0459
_diffrn_reflns_limit_h_max 25
_diffrn_reflns_limit_h_min -18
_diffrn_reflns_limit_k_max 8
_diffrn_reflns_limit_k_min -7
_diffrn_reflns_limit_l_max 13
_diffrn_reflns_limit_l_min -13
_diffrn_reflns_number 7721
_diffrn_reflns_theta_full 28.37
_diffrn_reflns_theta_max 28.37
_diffrn_reflns_theta_min 2.19
_exptl_absorpt_coefficient_mu 3.334
_exptl_absorpt_correction_type none
_exptl_crystal_colour yellow
_exptl_crystal_density_diffrn 1.643
_exptl_crystal_density_method 'not measured'
_exptl_crystal_description block
_exptl_crystal_F_000 608
_exptl_crystal_size_max 0.25
_exptl_crystal_size_mid 0.20
_exptl_crystal_size_min 0.18
_refine_diff_density_max 0.390
_refine_diff_density_min -0.553
_refine_ls_extinction_coef 0.0072(10)
_refine_ls_extinction_expression Fc^*^=kFc[1+0.001xFc^2^\l^3^/sin(2\q)]^-1/4^
_refine_ls_extinction_method 'SHELXL97 (Sheldrick, 2008)'
_refine_ls_goodness_of_fit_ref 1.006
_refine_ls_hydrogen_treatment constr
_refine_ls_matrix_type full
_refine_ls_number_parameters 164
_refine_ls_number_reflns 2992
_refine_ls_number_restraints 0
_refine_ls_restrained_S_all 1.006
_refine_ls_R_factor_all 0.0728
_refine_ls_R_factor_gt 0.0363
_refine_ls_shift/su_max 0.000
_refine_ls_shift/su_mean 0.000
_refine_ls_structure_factor_coef Fsqd
_refine_ls_weighting_details 'calc w=1/[\s^2^(Fo^2^)+(0.0429P)^2^+0.1134P] where P=(Fo^2^+2Fc^2^)/3'
_refine_ls_weighting_scheme calc
_refine_ls_wR_factor_gt 0.0831
_refine_ls_wR_factor_ref 0.0944
_reflns_number_gt 1914
_reflns_number_total 2992
_reflns_threshold_expression I>2\s(I)
_cod_data_source_file at2659.cif
_cod_data_source_block I
_cod_original_cell_volume 1229.3(11)
_cod_original_sg_symbol_H-M 'P 21/c'
_cod_database_code 2220043
_cod_database_fobs_code 2220043

loop_
_symmetry_equiv_pos_as_xyz
'x, y, z'
'-x, y+1/2, -z+1/2'
'-x, -y, -z'
'x, -y-1/2, z-1/2'

loop_
_atom_site_type_symbol
_atom_site_label
_atom_site_fract_x
_atom_site_fract_y
_atom_site_fract_z
_atom_site_U_iso_or_equiv
_atom_site_adp_type
_atom_site_calc_flag
_atom_site_refinement_flags
_atom_site_occupancy
Br Br 0.038461(17) 0.64201(4) 0.85386(4) 0.08031(18) Uani d . 1
N N3 0.25010(10) 1.5120(3) 0.93706(17) 0.0390(4) Uani d . 1
N N2 0.29511(10) 1.6713(3) 0.90925(18) 0.0386(4) Uani d . 1
H H2A 0.3079 1.6847 0.8304 0.046 Uiso calc R 1
O O1 0.30311(10) 1.7983(3) 1.11880(16) 0.0529(4) Uani d . 1
C C7 0.10215(13) 0.8680(3) 0.8543(3) 0.0457(6) Uani d . 1
C C10 0.19040(12) 1.2072(3) 0.8503(2) 0.0369(5) Uani d . 1
N N1 0.46415(11) 2.2729(3) 0.8926(2) 0.0545(6) Uani d . 1
C C4 0.36913(11) 1.9665(3) 0.9610(2) 0.0349(5) Uani d . 1
C C13 0.31906(12) 1.8058(3) 1.0047(2) 0.0362(5) Uani d . 1
C C9 0.19163(13) 1.0539(4) 0.7549(2) 0.0446(6) Uani d . 1
H H9A 0.2229 1.0656 0.6893 0.054 Uiso calc R 1
C C12 0.23656(13) 1.3861(3) 0.8414(2) 0.0417(5) Uani d . 1
H H12A 0.2570 1.4094 0.7626 0.050 Uiso calc R 1
C C3 0.37459(13) 2.1531(3) 1.0273(2) 0.0448(6) Uani d . 1
H H3B 0.3471 2.1787 1.0972 0.054 Uiso calc R 1
C C5 0.41305(13) 1.9365(4) 0.8605(2) 0.0455(6) Uani d . 1
H H5A 0.4115 1.8140 0.8133 0.055 Uiso calc R 1
C C11 0.14423(13) 1.1841(4) 0.9499(2) 0.0438(6) Uani d . 1
H H11A 0.1429 1.2844 1.0150 0.053 Uiso calc R 1
C C8 0.14730(14) 0.8850(3) 0.7560(3) 0.0488(6) Uani d . 1
H H8A 0.1480 0.7843 0.6911 0.059 Uiso calc R 1
C C6 0.10088(13) 1.0151(4) 0.9526(2) 0.0473(6) Uani d . 1
H H6A 0.0708 0.9994 1.0199 0.057 Uiso calc R 1
C C2 0.42134(14) 2.3003(4) 0.9882(3) 0.0515(6) Uani d . 1
H H2B 0.4229 2.4263 1.0315 0.062 Uiso calc R 1
C C1 0.45933(14) 2.0919(4) 0.8314(3) 0.0552(7) Uani d . 1
H H1B 0.4891 2.0684 0.7646 0.066 Uiso calc R 1

loop_
_atom_site_aniso_label
_atom_site_aniso_U_11
_atom_site_aniso_U_22
_atom_site_aniso_U_33
_atom_site_aniso_U_12
_atom_site_aniso_U_13
_atom_site_aniso_U_23
Br 0.0729(3) 0.04607(19) 0.1216(4) -0.01855(14) 0.0075(2) -0.00034(16)
N3 0.0430(11) 0.0399(10) 0.0350(10) -0.0045(8) 0.0083(8) 0.0038(9)
N2 0.0456(11) 0.0415(10) 0.0301(10) -0.0063(8) 0.0103(8) 0.0034(8)
O1 0.0674(12) 0.0593(10) 0.0341(9) -0.0110(9) 0.0160(8) -0.0036(8)
C7 0.0409(13) 0.0333(12) 0.0618(16) 0.0013(9) -0.0016(12) 0.0032(11)
C10 0.0383(12) 0.0367(11) 0.0352(12) 0.0003(9) 0.0013(10) 0.0032(10)
N1 0.0568(14) 0.0567(14) 0.0492(13) -0.0143(11) 0.0019(11) 0.0077(11)
C4 0.0363(12) 0.0387(12) 0.0294(11) 0.0036(9) 0.0022(9) 0.0023(9)
C13 0.0380(13) 0.0390(11) 0.0321(12) 0.0051(9) 0.0055(10) 0.0024(10)
C9 0.0509(14) 0.0462(13) 0.0375(13) 0.0051(11) 0.0081(11) -0.0005(11)
C12 0.0469(14) 0.0440(13) 0.0355(12) -0.0016(10) 0.0102(11) 0.0037(11)
C3 0.0457(14) 0.0457(14) 0.0437(13) 0.0035(10) 0.0086(11) -0.0041(11)
C5 0.0482(14) 0.0493(13) 0.0400(13) -0.0052(11) 0.0097(11) -0.0050(11)
C11 0.0472(14) 0.0443(13) 0.0403(13) -0.0005(10) 0.0060(11) -0.0057(10)
C8 0.0571(16) 0.0396(13) 0.0487(15) 0.0076(11) 0.0005(13) -0.0090(11)
C6 0.0431(14) 0.0510(14) 0.0489(14) -0.0025(11) 0.0103(11) 0.0065(12)
C2 0.0532(16) 0.0402(13) 0.0596(16) -0.0022(11) -0.0029(14) -0.0006(12)
C1 0.0541(16) 0.0706(18) 0.0428(14) -0.0117(13) 0.0139(12) 0.0010(13)

loop_
_atom_type_symbol
_atom_type_description
_atom_type_scat_dispersion_real
_atom_type_scat_dispersion_imag
_atom_type_scat_source
C C 0.0033 0.0016 'International Tables Vol C Tables 4.2.6.8 and 6.1.1.4'
H H 0.0000 0.0000 'International Tables Vol C Tables 4.2.6.8 and 6.1.1.4'
N N 0.0061 0.0033 'International Tables Vol C Tables 4.2.6.8 and 6.1.1.4'
O O 0.0106 0.0060 'International Tables Vol C Tables 4.2.6.8 and 6.1.1.4'
Br Br -0.2901 2.4595 'International Tables Vol C Tables 4.2.6.8 and 6.1.1.4'

loop_
_geom_angle_atom_site_label_1
_geom_angle_atom_site_label_2
_geom_angle_atom_site_label_3
_geom_angle
C12 N3 N2 114.10(18)
C13 N2 N3 120.59(18)
C13 N2 H2A 119.7
N3 N2 H2A 119.7
C8 C7 C6 121.4(2)
C8 C7 Br 119.52(19)
C6 C7 Br 119.09(19)
C9 C10 C11 118.4(2)
C9 C10 C12 118.8(2)
C11 C10 C12 122.8(2)
C2 N1 C1 116.1(2)
C5 C4 C3 117.3(2)
C5 C4 C13 123.5(2)
C3 C4 C13 119.2(2)
O1 C13 N2 123.8(2)
O1 C13 C4 121.6(2)
N2 C13 C4 114.59(18)
C8 C9 C10 121.2(2)
C8 C9 H9A 119.4
C10 C9 H9A 119.4
N3 C12 C10 122.9(2)
N3 C12 H12A 118.6
C10 C12 H12A 118.6
C4 C3 C2 119.3(2)
C4 C3 H3B 120.4
C2 C3 H3B 120.4
C4 C5 C1 118.9(2)
C4 C5 H5A 120.6
C1 C5 H5A 120.6
C6 C11 C10 120.6(2)
C6 C11 H11A 119.7
C10 C11 H11A 119.7
C7 C8 C9 118.9(2)
C7 C8 H8A 120.5
C9 C8 H8A 120.5
C11 C6 C7 119.5(2)
C11 C6 H6A 120.3
C7 C6 H6A 120.3
N1 C2 C3 124.0(2)
N1 C2 H2B 118.0
C3 C2 H2B 118.0
N1 C1 C5 124.4(2)
N1 C1 H1B 117.8
C5 C1 H1B 117.8

loop_
_geom_bond_atom_site_label_1
_geom_bond_atom_site_label_2
_geom_bond_distance
Br C7 1.894(2)
N3 C12 1.276(3)
N3 N2 1.383(2)
N2 C13 1.349(3)
N2 H2A 0.8600
O1 C13 1.222(3)
C7 C8 1.371(4)
C7 C6 1.384(3)
C10 C9 1.391(3)
C10 C11 1.398(3)
C10 C12 1.459(3)
N1 C2 1.326(3)
N1 C1 1.331(3)
C4 C5 1.382(3)
C4 C3 1.388(3)
C4 C13 1.500(3)
C9 C8 1.379(3)
C9 H9A 0.9300
C12 H12A 0.9300
C3 C2 1.382(3)
C3 H3B 0.9300
C5 C1 1.382(3)
C5 H5A 0.9300
C11 C6 1.370(3)
C11 H11A 0.9300
C8 H8A 0.9300
C6 H6A 0.9300
C2 H2B 0.9300
C1 H1B 0.9300

loop_
_geom_hbond_atom_site_label_D
_geom_hbond_atom_site_label_H
_geom_hbond_atom_site_label_A
_geom_hbond_site_symmetry_A
_geom_hbond_distance_DH
_geom_hbond_distance_HA
_geom_hbond_distance_DA
_geom_hbond_angle_DHA
_geom_hbond_publ_flag
N2 H2A O1 4_595 0.86 2.14 2.966(3) 161 yes
C12 H12A O1 4_595 0.93 2.60 3.377(3) 142 yes

loop_
_cod_related_entry_id
_cod_related_entry_database
_cod_related_entry_code
1 ChemSpider 4489726
